data_4335224
loop_
_publ_author_name
'Iou-Sheng Ke'
'Fran\,cois P. Gabba\"i'

_publ_section_title
;
 \s-Donor/Acceptor-Confused Ligands: The Case of a Chlorostibine
;
_journal_name_full 'Inorganic Chemistry'
_journal_page_first 7145
_journal_page_last 7151
_journal_paper_doi 10.1021/ic400736b
_journal_volume 52
_journal_year 2013
_chemical_formula_moiety 'C24 H36 Au Cl2 P2 Sb'
_chemical_formula_sum 'C24 H36 Au Cl2 P2 Sb'
_chemical_formula_weight 776.08
_chemical_name_systematic
; 
 ? 
;
_space_group_IT_number 14
_symmetry_cell_setting monoclinic
_symmetry_space_group_name_Hall '-P 2ybc'
_symmetry_space_group_name_H-M 'P 1 21/c 1'
_atom_sites_solution_hydrogens geom
_atom_sites_solution_primary direct
_atom_sites_solution_secondary difmap
_audit_creation_method SHELXL-97
_cell_angle_alpha 90.00
_cell_angle_beta 109.889(6)
_cell_angle_gamma 90.00
_cell_formula_units_Z 4
_cell_length_a 11.368(7)
_cell_length_b 17.732(10)
_cell_length_c 14.713(8)
_cell_measurement_reflns_used 6136
_cell_measurement_temperature 110(2)
_cell_measurement_theta_max 26.98
_cell_measurement_theta_min 2.22
_cell_volume 2789(3)
_computing_cell_refinement 'Bruker APEX-II'
_computing_data_collection 'Bruker APEX-II'
_computing_data_reduction 'Bruker APEX-II'
_computing_molecular_graphics 'Bruker SHELXTL'
_computing_publication_material 'Bruker SHELXTL'
_computing_structure_refinement 'SHELXL-97 (Sheldrick, 1997)'
_computing_structure_solution 'SHELXS-97 (Sheldrick, 1990)'
_diffrn_ambient_temperature 110(2)
_diffrn_measured_fraction_theta_full 0.997
_diffrn_measured_fraction_theta_max 0.997
_diffrn_measurement_device_type 'BRUKE APEX-II CCD'
_diffrn_measurement_method 'phi and omega scans'
_diffrn_radiation_monochromator graphite
_diffrn_radiation_source 'fine-focus sealed tube'
_diffrn_radiation_type MoK\a
_diffrn_radiation_wavelength 0.71073
_diffrn_reflns_av_R_equivalents 0.0904
_diffrn_reflns_av_sigmaI/netI 0.0715
_diffrn_reflns_limit_h_max 15
_diffrn_reflns_limit_h_min -14
_diffrn_reflns_limit_k_max 23
_diffrn_reflns_limit_k_min -23
_diffrn_reflns_limit_l_max 19
_diffrn_reflns_limit_l_min -19
_diffrn_reflns_number 31196
_diffrn_reflns_theta_full 26.00
_diffrn_reflns_theta_max 28.32
_diffrn_reflns_theta_min 1.87
_exptl_absorpt_coefficient_mu 6.539
_exptl_absorpt_correction_T_max 0.4404
_exptl_absorpt_correction_T_min 0.3029
_exptl_absorpt_correction_type multi-scan
_exptl_absorpt_process_details SADABS
_exptl_crystal_colour Yellow
_exptl_crystal_density_diffrn 1.848
_exptl_crystal_description Block
_exptl_crystal_F_000 1496
_exptl_crystal_size_max 0.24
_exptl_crystal_size_mid 0.21
_exptl_crystal_size_min 0.15
_refine_diff_density_max 1.050
_refine_diff_density_min -1.643
_refine_diff_density_rms 0.266
_refine_ls_extinction_method none
_refine_ls_goodness_of_fit_ref 1.025
_refine_ls_hydrogen_treatment constr
_refine_ls_matrix_type full
_refine_ls_number_parameters 271
_refine_ls_number_reflns 5460
_refine_ls_number_restraints 0
_refine_ls_restrained_S_all 1.025
_refine_ls_R_factor_all 0.0428
_refine_ls_R_factor_gt 0.0356
_refine_ls_shift/su_max 0.001
_refine_ls_shift/su_mean 0.000
_refine_ls_structure_factor_coef Fsqd
_refine_ls_weighting_details 'calc w=1/[\s^2^(Fo^2^)+(0.0512P)^2^+0.0000P] where P=(Fo^2^+2Fc^2^)/3'
_refine_ls_weighting_scheme calc
_refine_ls_wR_factor_gt 0.0951
_refine_ls_wR_factor_ref 0.1007
_reflns_number_gt 5563
_reflns_number_total 6831
_reflns_threshold_expression >2sigma(I)
_cod_data_source_file ic400736b_si_002_2.cif
_cod_data_source_block 2
_cod_original_sg_symbol_H-M 'P 21/c'
_cod_database_code 4335224

loop_
_symmetry_equiv_pos_as_xyz
'x, y, z'
'-x, y+1/2, -z+1/2'
'-x, -y, -z'
'x, -y-1/2, z-1/2'

loop_
_atom_site_label
_atom_site_type_symbol
_atom_site_fract_x
_atom_site_fract_y
_atom_site_fract_z
_atom_site_U_iso_or_equiv
_atom_site_adp_type
_atom_site_occupancy
_atom_site_symmetry_multiplicity
_atom_site_calc_flag
_atom_site_refinement_flags
Au1 Au 0.13353(2) 0.240434(13) 0.626416(17) 0.01728(9) Uani 1 1 d .
Cl1 Cl -0.03572(12) 0.15736(8) 0.50650(10) 0.0186(3) Uani 1 1 d .
P1 P 0.32401(14) 0.18086(9) 0.64632(11) 0.0171(3) Uani 1 1 d .
C1 C 0.4376(5) 0.3173(3) 0.7294(4) 0.0176(13) Uani 1 1 d .
Sb1 Sb 0.26905(3) 0.37339(2) 0.63587(3) 0.01865(12) Uani 1 1 d .
Cl2 Cl 0.39177(15) 0.49120(10) 0.63360(12) 0.0320(4) Uani 1 1 d .
P2 P 0.00065(14) 0.31559(10) 0.67946(12) 0.0227(4) Uani 1 1 d .
C2 C 0.4526(6) 0.2388(3) 0.7247(5) 0.0205(14) Uani 1 1 d .
C3 C 0.5639(6) 0.2050(4) 0.7821(5) 0.0245(14) Uani 1 1 d .
H3A H 0.5742 0.1520 0.7788 0.029 Uiso 1 1 calc R
C4 C 0.6602(6) 0.2484(4) 0.8441(5) 0.0263(16) Uani 1 1 d .
H4A H 0.7359 0.2250 0.8826 0.032 Uiso 1 1 calc R
C5 C 0.6453(6) 0.3252(4) 0.8496(4) 0.0257(15) Uani 1 1 d .
H5A H 0.7108 0.3544 0.8927 0.031 Uiso 1 1 calc R
C6 C 0.5358(6) 0.3605(4) 0.7930(4) 0.0225(14) Uani 1 1 d .
H6A H 0.5270 0.4135 0.7970 0.027 Uiso 1 1 calc R
C7 C 0.2000(5) 0.4201(3) 0.7458(4) 0.0200(13) Uani 1 1 d .
C8 C 0.0868(5) 0.3944(3) 0.7526(4) 0.0182(13) Uani 1 1 d .
C9 C 0.0392(6) 0.4285(4) 0.8201(4) 0.0231(14) Uani 1 1 d .
H9A H -0.0375 0.4114 0.8252 0.028 Uiso 1 1 calc R
C10 C 0.1037(6) 0.4863(4) 0.8782(4) 0.0255(15) Uani 1 1 d .
H10A H 0.0720 0.5091 0.9236 0.031 Uiso 1 1 calc R
C11 C 0.2164(6) 0.5113(4) 0.8701(5) 0.0284(15) Uani 1 1 d .
H11A H 0.2609 0.5513 0.9101 0.034 Uiso 1 1 calc R
C12 C 0.2635(6) 0.4787(4) 0.8047(5) 0.0265(15) Uani 1 1 d .
H12A H 0.3401 0.4964 0.7999 0.032 Uiso 1 1 calc R
C13 C 0.3826(8) 0.2336(4) 0.4871(6) 0.0369(18) Uani 1 1 d .
H13A H 0.4014 0.2215 0.4286 0.055 Uiso 1 1 calc R
H13B H 0.4531 0.2611 0.5324 0.055 Uiso 1 1 calc R
H13C H 0.3073 0.2650 0.4701 0.055 Uiso 1 1 calc R
C14 C 0.3606(6) 0.1603(4) 0.5348(4) 0.0230(14) Uani 1 1 d .
H14A H 0.2863 0.1344 0.4881 0.028 Uiso 1 1 calc R
C15 C 0.4735(6) 0.1084(4) 0.5528(5) 0.0312(16) Uani 1 1 d .
H15A H 0.4880 0.0993 0.4918 0.047 Uiso 1 1 calc R
H15B H 0.4573 0.0603 0.5792 0.047 Uiso 1 1 calc R
H15C H 0.5475 0.1322 0.5990 0.047 Uiso 1 1 calc R
C16 C 0.2420(7) 0.0326(4) 0.6469(6) 0.0378(18) Uani 1 1 d .
H16A H 0.2496 -0.0151 0.6820 0.057 Uiso 1 1 calc R
H16B H 0.2599 0.0242 0.5871 0.057 Uiso 1 1 calc R
H16C H 0.1567 0.0522 0.6312 0.057 Uiso 1 1 calc R
C17 C 0.3354(6) 0.0899(4) 0.7103(5) 0.0248(14) Uani 1 1 d .
H17A H 0.4215 0.0695 0.7227 0.030 Uiso 1 1 calc R
C18 C 0.3182(7) 0.1004(4) 0.8071(5) 0.0374(18) Uani 1 1 d .
H18A H 0.3248 0.0515 0.8394 0.056 Uiso 1 1 calc R
H18B H 0.2356 0.1222 0.7972 0.056 Uiso 1 1 calc R
H18C H 0.3831 0.1344 0.8474 0.056 Uiso 1 1 calc R
C19 C -0.0889(7) 0.4102(5) 0.5195(6) 0.053(2) Uani 1 1 d .
H19A H -0.1618 0.4310 0.4686 0.079 Uiso 1 1 calc R
H19B H -0.0369 0.3821 0.4899 0.079 Uiso 1 1 calc R
H19C H -0.0398 0.4514 0.5588 0.079 Uiso 1 1 calc R
C20 C -0.1333(6) 0.3567(5) 0.5842(5) 0.039(2) Uani 1 1 d .
H20A H -0.1787 0.3141 0.5423 0.047 Uiso 1 1 calc R
C21 C -0.2282(7) 0.3972(7) 0.6207(6) 0.074(4) Uani 1 1 d .
H21A H -0.2968 0.4170 0.5654 0.110 Uiso 1 1 calc R
H21B H -0.1868 0.4389 0.6632 0.110 Uiso 1 1 calc R
H21C H -0.2617 0.3615 0.6566 0.110 Uiso 1 1 calc R
C22 C -0.1542(11) 0.2014(6) 0.6994(9) 0.097(5) Uani 1 1 d .
H22A H -0.1879 0.1728 0.7419 0.146 Uiso 1 1 calc R
H22B H -0.1104 0.1671 0.6695 0.146 Uiso 1 1 calc R
H22C H -0.2229 0.2262 0.6489 0.146 Uiso 1 1 calc R
C23 C -0.0641(8) 0.2602(4) 0.7575(6) 0.043(2) Uani 1 1 d .
H23A H -0.1115 0.2954 0.7855 0.051 Uiso 1 1 calc R
C24 C 0.0453(11) 0.2269(5) 0.8417(8) 0.065(3) Uani 1 1 d .
H24A H 0.0121 0.1975 0.8840 0.098 Uiso 1 1 calc R
H24B H 0.0976 0.2680 0.8788 0.098 Uiso 1 1 calc R
H24C H 0.0957 0.1941 0.8158 0.098 Uiso 1 1 calc R

loop_
_atom_site_aniso_label
_atom_site_aniso_U_11
_atom_site_aniso_U_22
_atom_site_aniso_U_33
_atom_site_aniso_U_23
_atom_site_aniso_U_13
_atom_site_aniso_U_12
Au1 0.01216(13) 0.01588(15) 0.02284(15) -0.00146(9) 0.00471(10) 0.00023(8)
Cl1 0.0144(7) 0.0173(8) 0.0206(7) -0.0044(6) 0.0014(6) -0.0047(6)
P1 0.0122(7) 0.0153(8) 0.0227(8) 0.0003(6) 0.0043(6) 0.0021(6)
C1 0.018(3) 0.018(3) 0.018(3) 0.003(2) 0.007(2) 0.001(2)
Sb1 0.0138(2) 0.0155(2) 0.0236(2) 0.00111(16) 0.00232(17) 0.00023(15)
Cl2 0.0282(8) 0.0247(9) 0.0382(10) 0.0090(7) 0.0047(7) -0.0079(7)
P2 0.0140(7) 0.0237(9) 0.0299(9) -0.0087(7) 0.0069(7) -0.0005(7)
C2 0.020(3) 0.020(4) 0.022(3) -0.002(3) 0.008(3) -0.003(2)
C3 0.018(3) 0.022(4) 0.029(4) 0.003(3) 0.003(3) 0.005(3)
C4 0.019(3) 0.037(4) 0.020(3) 0.008(3) 0.003(3) 0.008(3)
C5 0.026(3) 0.027(4) 0.020(3) -0.004(3) 0.002(3) -0.009(3)
C6 0.018(3) 0.021(4) 0.024(3) 0.002(3) 0.002(3) 0.000(3)
C7 0.018(3) 0.012(3) 0.027(3) 0.001(3) 0.004(3) 0.004(2)
C8 0.019(3) 0.008(3) 0.022(3) 0.001(2) 0.000(2) 0.004(2)
C9 0.022(3) 0.019(3) 0.026(3) 0.001(3) 0.006(3) 0.009(3)
C10 0.027(3) 0.022(4) 0.023(3) -0.007(3) 0.003(3) 0.004(3)
C11 0.031(4) 0.021(4) 0.025(3) -0.006(3) -0.001(3) 0.001(3)
C12 0.019(3) 0.021(4) 0.035(4) -0.004(3) 0.004(3) -0.001(3)
C13 0.045(5) 0.038(5) 0.034(4) 0.003(3) 0.022(4) 0.002(4)
C14 0.022(3) 0.025(4) 0.019(3) -0.001(3) 0.003(3) 0.006(3)
C15 0.028(4) 0.039(4) 0.026(4) -0.005(3) 0.010(3) 0.011(3)
C16 0.028(4) 0.020(4) 0.057(5) 0.008(3) 0.003(3) -0.004(3)
C17 0.024(3) 0.017(4) 0.033(4) 0.004(3) 0.008(3) 0.002(3)
C18 0.044(4) 0.025(4) 0.049(5) 0.013(3) 0.023(4) 0.008(3)
C19 0.043(5) 0.064(6) 0.039(5) -0.004(4) -0.003(4) 0.029(4)
C20 0.024(4) 0.056(5) 0.032(4) -0.021(4) 0.001(3) 0.014(4)
C21 0.035(5) 0.130(10) 0.049(5) -0.023(6) 0.005(4) 0.049(6)
C22 0.131(10) 0.082(8) 0.134(10) -0.076(8) 0.116(9) -0.081(8)
C23 0.049(5) 0.040(5) 0.057(6) -0.019(4) 0.042(5) -0.016(4)
C24 0.103(9) 0.035(5) 0.085(8) 0.024(5) 0.067(7) 0.035(5)

loop_
_atom_type_symbol
_atom_type_description
_atom_type_scat_dispersion_real
_atom_type_scat_dispersion_imag
_atom_type_scat_source
C C 0.0033 0.0016 'International Tables Vol C Tables 4.2.6.8 and 6.1.1.4'
H H 0.0000 0.0000 'International Tables Vol C Tables 4.2.6.8 and 6.1.1.4'
P P 0.1023 0.0942 'International Tables Vol C Tables 4.2.6.8 and 6.1.1.4'
Cl Cl 0.1484 0.1585 'International Tables Vol C Tables 4.2.6.8 and 6.1.1.4'
Sb Sb -0.5866 1.5461 'International Tables Vol C Tables 4.2.6.8 and 6.1.1.4'
Au Au -2.0133 8.8022 'International Tables Vol C Tables 4.2.6.8 and 6.1.1.4'

loop_
_geom_angle_atom_site_label_1
_geom_angle_atom_site_label_2
_geom_angle_atom_site_label_3
_geom_angle
P1 Au1 P2 153.14(6)
P1 Au1 Cl1 105.72(6)
P2 Au1 Cl1 97.89(7)
P1 Au1 Sb1 84.46(6)
P2 Au1 Sb1 84.86(6)
Cl1 Au1 Sb1 141.73(4)
C2 P1 C17 105.4(3)
C2 P1 C14 107.1(3)
C17 P1 C14 106.3(3)
C2 P1 Au1 109.3(2)
C17 P1 Au1 111.1(2)
C14 P1 Au1 117.0(2)
C2 C1 C6 119.1(5)
C2 C1 Sb1 121.0(4)
C6 C1 Sb1 119.8(4)
C1 Sb1 C7 99.5(2)
C1 Sb1 Cl2 90.85(17)
C7 Sb1 Cl2 92.02(17)
C1 Sb1 Au1 89.88(16)
C7 Sb1 Au1 91.49(16)
Cl2 Sb1 Au1 176.25(4)
C8 P2 C20 106.5(3)
C8 P2 C23 106.7(3)
C20 P2 C23 106.5(4)
C8 P2 Au1 110.7(2)
C20 P2 Au1 115.7(2)
C23 P2 Au1 110.1(3)
C3 C2 C1 119.7(6)
C3 C2 P1 120.2(5)
C1 C2 P1 120.0(5)
C4 C3 C2 120.5(6)
C4 C3 H3A 119.8
C2 C3 H3A 119.8
C5 C4 C3 120.0(6)
C5 C4 H4A 120.0
C3 C4 H4A 120.0
C4 C5 C6 120.8(6)
C4 C5 H5A 119.6
C6 C5 H5A 119.6
C5 C6 C1 119.9(6)
C5 C6 H6A 120.0
C1 C6 H6A 120.0
C12 C7 C8 119.7(6)
C12 C7 Sb1 120.3(5)
C8 C7 Sb1 119.9(4)
C7 C8 C9 119.3(6)
C7 C8 P2 121.8(5)
C9 C8 P2 118.8(5)
C10 C9 C8 120.2(6)
C10 C9 H9A 119.9
C8 C9 H9A 119.9
C9 C10 C11 119.5(6)
C9 C10 H10A 120.2
C11 C10 H10A 120.2
C12 C11 C10 120.8(6)
C12 C11 H11A 119.6
C10 C11 H11A 119.6
C11 C12 C7 120.4(6)
C11 C12 H12A 119.8
C7 C12 H12A 119.8
C14 C13 H13A 109.5
C14 C13 H13B 109.5
H13A C13 H13B 109.5
C14 C13 H13C 109.5
H13A C13 H13C 109.5
H13B C13 H13C 109.5
C15 C14 C13 109.4(6)
C15 C14 P1 113.0(4)
C13 C14 P1 110.9(5)
C15 C14 H14A 107.8
C13 C14 H14A 107.8
P1 C14 H14A 107.8
C14 C15 H15A 109.5
C14 C15 H15B 109.5
H15A C15 H15B 109.5
C14 C15 H15C 109.5
H15A C15 H15C 109.5
H15B C15 H15C 109.5
C17 C16 H16A 109.5
C17 C16 H16B 109.5
H16A C16 H16B 109.5
C17 C16 H16C 109.5
H16A C16 H16C 109.5
H16B C16 H16C 109.5
C18 C17 C16 111.6(6)
C18 C17 P1 111.2(5)
C16 C17 P1 110.7(5)
C18 C17 H17A 107.7
C16 C17 H17A 107.7
P1 C17 H17A 107.7
C17 C18 H18A 109.5
C17 C18 H18B 109.5
H18A C18 H18B 109.5
C17 C18 H18C 109.5
H18A C18 H18C 109.5
H18B C18 H18C 109.5
C20 C19 H19A 109.5
C20 C19 H19B 109.5
H19A C19 H19B 109.5
C20 C19 H19C 109.5
H19A C19 H19C 109.5
H19B C19 H19C 109.5
C21 C20 C19 110.1(8)
C21 C20 P2 114.7(5)
C19 C20 P2 110.8(5)
C21 C20 H20A 106.9
C19 C20 H20A 106.9
P2 C20 H20A 106.9
C20 C21 H21A 109.5
C20 C21 H21B 109.5
H21A C21 H21B 109.5
C20 C21 H21C 109.5
H21A C21 H21C 109.5
H21B C21 H21C 109.5
C23 C22 H22A 109.5
C23 C22 H22B 109.5
H22A C22 H22B 109.5
C23 C22 H22C 109.5
H22A C22 H22C 109.5
H22B C22 H22C 109.5
C22 C23 C24 113.5(9)
C22 C23 P2 110.7(7)
C24 C23 P2 108.7(6)
C22 C23 H23A 108.0
C24 C23 H23A 108.0
P2 C23 H23A 108.0
C23 C24 H24A 109.5
C23 C24 H24B 109.5
H24A C24 H24B 109.5
C23 C24 H24C 109.5
H24A C24 H24C 109.5
H24B C24 H24C 109.5

loop_
_geom_bond_atom_site_label_1
_geom_bond_atom_site_label_2
_geom_bond_distance
Au1 P1 2.3364(19)
Au1 P2 2.3386(18)
Au1 Cl1 2.5836(16)
Au1 Sb1 2.7937(13)
P1 C2 1.838(7)
P1 C17 1.849(7)
P1 C14 1.861(6)
C1 C2 1.407(8)
C1 C6 1.413(8)
C1 Sb1 2.182(6)
Sb1 C7 2.187(6)
Sb1 Cl2 2.519(2)
P2 C8 1.832(6)
P2 C20 1.834(7)
P2 C23 1.844(8)
C2 C3 1.395(9)
C3 C4 1.394(9)
C3 H3A 0.9500
C4 C5 1.378(9)
C4 H4A 0.9500
C5 C6 1.389(9)
C5 H5A 0.9500
C6 H6A 0.9500
C7 C12 1.387(9)
C7 C8 1.401(8)
C8 C9 1.418(8)
C9 C10 1.375(9)
C9 H9A 0.9500
C10 C11 1.398(9)
C10 H10A 0.9500
C11 C12 1.378(9)
C11 H11A 0.9500
C12 H12A 0.9500
C13 C14 1.537(9)
C13 H13A 0.9800
C13 H13B 0.9800
C13 H13C 0.9800
C14 C15 1.528(8)
C14 H14A 1.0000
C15 H15A 0.9800
C15 H15B 0.9800
C15 H15C 0.9800
C16 C17 1.535(9)
C16 H16A 0.9800
C16 H16B 0.9800
C16 H16C 0.9800
C17 C18 1.514(9)
C17 H17A 1.0000
C18 H18A 0.9800
C18 H18B 0.9800
C18 H18C 0.9800
C19 C20 1.546(12)
C19 H19A 0.9800
C19 H19B 0.9800
C19 H19C 0.9800
C20 C21 1.537(9)
C20 H20A 1.0000
C21 H21A 0.9800
C21 H21B 0.9800
C21 H21C 0.9800
C22 C23 1.507(12)
C22 H22A 0.9800
C22 H22B 0.9800
C22 H22C 0.9800
C23 C24 1.543(13)
C23 H23A 1.0000
C24 H24A 0.9800
C24 H24B 0.9800
C24 H24C 0.9800

loop_
_geom_torsion_atom_site_label_1
_geom_torsion_atom_site_label_2
_geom_torsion_atom_site_label_3
_geom_torsion_atom_site_label_4
_geom_torsion
P2 Au1 P1 C2 -33.0(3)
Cl1 Au1 P1 C2 176.4(2)
Sb1 Au1 P1 C2 34.0(2)
P2 Au1 P1 C17 82.9(3)
Cl1 Au1 P1 C17 -67.7(2)
Sb1 Au1 P1 C17 149.9(2)
P2 Au1 P1 C14 -154.9(3)
Cl1 Au1 P1 C14 54.4(3)
Sb1 Au1 P1 C14 -87.9(2)
C2 C1 Sb1 C7 118.7(5)
C6 C1 Sb1 C7 -64.0(5)
C2 C1 Sb1 Cl2 -149.1(5)
C6 C1 Sb1 Cl2 28.2(5)
C2 C1 Sb1 Au1 27.2(5)
C6 C1 Sb1 Au1 -155.5(5)
P1 Au1 Sb1 C1 -29.90(16)
P2 Au1 Sb1 C1 125.42(16)
Cl1 Au1 Sb1 C1 -138.35(16)
P1 Au1 Sb1 C7 -129.41(16)
P2 Au1 Sb1 C7 25.91(16)
Cl1 Au1 Sb1 C7 122.14(16)
P1 Au1 Sb1 Cl2 71.3(6)
P2 Au1 Sb1 Cl2 -133.4(6)
Cl1 Au1 Sb1 Cl2 -37.1(6)
P1 Au1 P2 C8 38.2(3)
Cl1 Au1 P2 C8 -170.3(2)
Sb1 Au1 P2 C8 -28.7(2)
P1 Au1 P2 C20 159.6(3)
Cl1 Au1 P2 C20 -48.9(3)
Sb1 Au1 P2 C20 92.7(3)
P1 Au1 P2 C23 -79.6(3)
Cl1 Au1 P2 C23 72.0(3)
Sb1 Au1 P2 C23 -146.5(3)
C6 C1 C2 C3 -0.4(9)
Sb1 C1 C2 C3 176.9(5)
C6 C1 C2 P1 177.5(5)
Sb1 C1 C2 P1 -5.2(7)
C17 P1 C2 C3 31.8(6)
C14 P1 C2 C3 -81.1(6)
Au1 P1 C2 C3 151.2(5)
C17 P1 C2 C1 -146.2(5)
C14 P1 C2 C1 100.9(5)
Au1 P1 C2 C1 -26.7(5)
C1 C2 C3 C4 0.2(10)
P1 C2 C3 C4 -177.8(5)
C2 C3 C4 C5 0.5(10)
C3 C4 C5 C6 -0.8(10)
C4 C5 C6 C1 0.6(10)
C2 C1 C6 C5 0.1(9)
Sb1 C1 C6 C5 -177.3(5)
C1 Sb1 C7 C12 69.7(5)
Cl2 Sb1 C7 C12 -21.5(5)
Au1 Sb1 C7 C12 159.9(5)
C1 Sb1 C7 C8 -114.5(5)
Cl2 Sb1 C7 C8 154.3(5)
Au1 Sb1 C7 C8 -24.4(5)
C12 C7 C8 C9 -0.3(9)
Sb1 C7 C8 C9 -176.0(4)
C12 C7 C8 P2 -178.2(5)
Sb1 C7 C8 P2 6.0(7)
C20 P2 C8 C7 -104.9(5)
C23 P2 C8 C7 141.6(5)
Au1 P2 C8 C7 21.7(5)
C20 P2 C8 C9 77.1(5)
C23 P2 C8 C9 -36.4(6)
Au1 P2 C8 C9 -156.2(4)
C7 C8 C9 C10 0.0(9)
P2 C8 C9 C10 178.0(5)
C8 C9 C10 C11 0.2(9)
C9 C10 C11 C12 -0.1(10)
C10 C11 C12 C7 -0.2(10)
C8 C7 C12 C11 0.4(10)
Sb1 C7 C12 C11 176.1(5)
C2 P1 C14 C15 68.0(5)
C17 P1 C14 C15 -44.3(6)
Au1 P1 C14 C15 -168.9(4)
C2 P1 C14 C13 -55.2(5)
C17 P1 C14 C13 -167.5(5)
Au1 P1 C14 C13 67.9(5)
C2 P1 C17 C18 61.7(5)
C14 P1 C17 C18 175.2(5)
Au1 P1 C17 C18 -56.6(5)
C2 P1 C17 C16 -173.5(5)
C14 P1 C17 C16 -60.0(5)
Au1 P1 C17 C16 68.2(5)
C8 P2 C20 C21 -64.0(8)
C23 P2 C20 C21 49.7(8)
Au1 P2 C20 C21 172.5(6)
C8 P2 C20 C19 61.4(6)
C23 P2 C20 C19 175.1(5)
Au1 P2 C20 C19 -62.2(6)
C8 P2 C23 C22 170.7(7)
C20 P2 C23 C22 57.1(8)
Au1 P2 C23 C22 -69.1(8)
C8 P2 C23 C24 -64.1(6)
C20 P2 C23 C24 -177.7(6)
Au1 P2 C23 C24 56.1(6)
